data_7239325
loop_
_publ_author_name
'Bagdi, Prasanta Ray'
'Basha, R. Sidick'
'Baruah, Pranjal Kumar'
'Khan, Abu T.'

_publ_section_title
;
 Copper oxide nanoparticle mediated &#x2018;click chemistry&#x2019; for
 the synthesis of mono-, bis- and tris-triazole derivatives from
 10,10-dipropargyl-9-anthrone as a key building block
;
_journal_issue 21
_journal_name_full 'RSC Advances'
_journal_page_first 10652
_journal_paper_doi 10.1039/c3ra44869j
_journal_volume 4
_journal_year 2014
_chemical_formula_moiety 'C27 H20 N4 O2'
_chemical_formula_sum 'C27 H20 N4 O2'
_chemical_formula_weight 432.47
_space_group_IT_number 14
_space_group_name_Hall '-P 2yn'
_space_group_name_H-M_alt 'P 1 21/n 1'
_symmetry_cell_setting monoclinic
_symmetry_space_group_name_H-M 'P 1 21/n 1'
_atom_sites_solution_hydrogens geom
_atom_sites_solution_primary direct
_atom_sites_solution_secondary difmap
_audit_creation_method SHELXL-97
_cell_angle_alpha 90.00
_cell_angle_beta 97.094(5)
_cell_angle_gamma 90.00
_cell_formula_units_Z 4
_cell_length_a 12.4688(7)
_cell_length_b 10.2492(6)
_cell_length_c 16.9379(9)
_cell_measurement_temperature 296(2)
_cell_volume 2148.0(2)
_computing_cell_refinement 'Bruker SMART'
_computing_data_collection 'Bruker SMART'
_computing_data_reduction 'Bruker SAINT'
_computing_molecular_graphics 'Bruker SHELXTL'
_computing_publication_material 'Bruker SHELXTL'
_computing_structure_refinement 'SHELXL-97 (Sheldrick, 1997)'
_computing_structure_solution 'SHELXS-97 (Sheldrick, 1990)'
_diffrn_ambient_temperature 296(2)
_diffrn_measured_fraction_theta_full 0.998
_diffrn_measured_fraction_theta_max 0.998
_diffrn_measurement_device_type 'CCD area detector'
_diffrn_measurement_method 'phi and omega scans'
_diffrn_radiation_monochromator graphite
_diffrn_radiation_source 'fine-focus sealed tube'
_diffrn_radiation_type MoK\a
_diffrn_radiation_wavelength 0.71073
_diffrn_reflns_av_R_equivalents 0.0297
_diffrn_reflns_av_sigmaI/netI 0.0604
_diffrn_reflns_limit_h_max 14
_diffrn_reflns_limit_h_min -14
_diffrn_reflns_limit_k_max 6
_diffrn_reflns_limit_k_min -12
_diffrn_reflns_limit_l_max 20
_diffrn_reflns_limit_l_min -12
_diffrn_reflns_number 6969
_diffrn_reflns_theta_full 25.00
_diffrn_reflns_theta_max 25.00
_diffrn_reflns_theta_min 2.94
_exptl_absorpt_coefficient_mu 0.087
_exptl_absorpt_correction_T_max 0.990
_exptl_absorpt_correction_T_min 0.977
_exptl_absorpt_correction_type multi-scan
_exptl_absorpt_process_details 'SADABS (Sheldrick, 1997)'
_exptl_crystal_colour yellow
_exptl_crystal_density_diffrn 1.337
_exptl_crystal_density_method 'not measured'
_exptl_crystal_description blocks
_exptl_crystal_F_000 904
_exptl_crystal_size_max 0.28
_exptl_crystal_size_mid 0.22
_exptl_crystal_size_min 0.12
_refine_diff_density_max 0.139
_refine_diff_density_min -0.157
_refine_diff_density_rms 0.032
_refine_ls_extinction_method none
_refine_ls_goodness_of_fit_ref 1.021
_refine_ls_hydrogen_treatment mixed
_refine_ls_matrix_type full
_refine_ls_number_parameters 378
_refine_ls_number_reflns 3780
_refine_ls_number_restraints 0
_refine_ls_restrained_S_all 1.021
_refine_ls_R_factor_all 0.1181
_refine_ls_R_factor_gt 0.0634
_refine_ls_shift/su_max 0.002
_refine_ls_shift/su_mean 0.000
_refine_ls_structure_factor_coef Fsqd
_refine_ls_weighting_details 'calc w=1/[\s^2^(Fo^2^)+(0.0830P)^2^+0.3003P] where P=(Fo^2^+2Fc^2^)/3'
_refine_ls_weighting_scheme calc
_refine_ls_wR_factor_gt 0.1559
_refine_ls_wR_factor_ref 0.1991
_reflns_number_gt 2145
_reflns_number_total 3780
_reflns_threshold_expression >2sigma(I)
_cod_data_source_file c3ra44869j.txt
_cod_data_source_block exp_930
_cod_depositor_comments
;
The following automatic conversions were performed:

data item '_symmetry_cell_setting' value 'Monoclinic' was changed to
'monoclinic' in accordance with the
/home/saulius/struct/COD-crude-data/automatic-downloads/DataCite-retrospective/RSC/depositions/lib/dictionaries/cif_core.dic
dictionary named 'cif_core.dic' version 2.4.2 last updated on
2011-04-26.

Automatic conversion script
Id: cif_fix_values 6909 2019-04-08 15:41:33Z antanas 
;
_cod_original_sg_symbol_H-M P21/n
_cod_database_code 7239325

loop_
_symmetry_equiv_pos_as_xyz
'x, y, z'
'-x+1/2, y+1/2, -z+1/2'
'-x, -y, -z'
'x-1/2, -y-1/2, z-1/2'

loop_
_atom_site_label
_atom_site_type_symbol
_atom_site_fract_x
_atom_site_fract_y
_atom_site_fract_z
_atom_site_U_iso_or_equiv
_atom_site_adp_type
_atom_site_occupancy
_atom_site_symmetry_multiplicity
_atom_site_calc_flag
O1 O -0.1297(3) 0.6005(4) -0.14028(18) 0.1266(13) Uani 1 1 d
O2 O -0.0601(3) 0.4156(4) -0.15660(18) 0.1212(12) Uani 1 1 d
N1 N -0.0879(3) 0.0999(3) 0.30846(18) 0.0777(9) Uani 1 1 d
N2 N -0.1707(2) 0.1441(3) 0.26036(18) 0.0771(9) Uani 1 1 d
N3 N -0.1419(2) 0.2595(3) 0.23363(13) 0.0562(7) Uani 1 1 d
N4 N -0.1059(3) 0.4909(4) -0.11744(19) 0.0828(10) Uani 1 1 d
C1 C 0.4033(4) 0.6453(6) 0.6596(3) 0.1027(16) Uani 1 1 d
H1A H 0.429(4) 0.594(5) 0.714(3) 0.16(2) Uiso 1 1 d
H1B H 0.459(5) 0.709(6) 0.641(3) 0.19(2) Uiso 1 1 d
C2 C 0.3106(3) 0.6223(4) 0.6193(2) 0.0740(10) Uani 1 1 d
C3 C 0.2172(3) 0.6009(4) 0.5810(2) 0.0752(11) Uani 1 1 d
H3 H 0.163(3) 0.656(4) 0.592(2) 0.103(14) Uiso 1 1 d
C4 C 0.1109(2) 0.3996(3) 0.54380(18) 0.0597(9) Uani 1 1 d
C5 C 0.0623(3) 0.4083(4) 0.6158(2) 0.0708(10) Uani 1 1 d
H5 H 0.092(3) 0.479(4) 0.652(2) 0.091(13) Uiso 1 1 d
C6 C -0.0115(3) 0.3218(5) 0.6343(3) 0.0810(12) Uani 1 1 d
H6 H -0.042(3) 0.332(4) 0.683(2) 0.086(12) Uiso 1 1 d
C7 C -0.0418(3) 0.2187(5) 0.5821(3) 0.0837(12) Uani 1 1 d
H7 H -0.098(3) 0.162(4) 0.5955(19) 0.077(11) Uiso 1 1 d
C8 C 0.0024(3) 0.2036(4) 0.5143(3) 0.0715(10) Uani 1 1 d
H8 H -0.013(2) 0.138(4) 0.4807(19) 0.067(11) Uiso 1 1 d
C9 C 0.0809(2) 0.2924(3) 0.49107(18) 0.0579(8) Uani 1 1 d
C10 C 0.2019(2) 0.3741(3) 0.40023(18) 0.0610(9) Uani 1 1 d
C11 C 0.2484(3) 0.3691(5) 0.3273(2) 0.0772(11) Uani 1 1 d
H11 H 0.227(3) 0.295(4) 0.290(2) 0.097(13) Uiso 1 1 d
C12 C 0.3206(4) 0.4587(6) 0.3087(3) 0.0959(14) Uani 1 1 d
H12 H 0.347(3) 0.444(4) 0.258(2) 0.088(12) Uiso 1 1 d
C13 C 0.3517(4) 0.5612(5) 0.3609(3) 0.0997(15) Uani 1 1 d
H13 H 0.399(4) 0.627(5) 0.345(3) 0.133(18) Uiso 1 1 d
C14 C 0.3099(3) 0.5725(4) 0.4304(3) 0.0840(12) Uani 1 1 d
H14 H 0.332(3) 0.642(4) 0.472(2) 0.101(13) Uiso 1 1 d
C15 C 0.2337(3) 0.4798(3) 0.45374(19) 0.0619(9) Uani 1 1 d
C16 C 0.1879(2) 0.4905(3) 0.52474(19) 0.0616(9) Uani 1 1 d
C17 C 0.1277(2) 0.2794(3) 0.42023(18) 0.0574(8) Uani 1 1 d
C18 C 0.0976(3) 0.1659(4) 0.3656(2) 0.0660(9) Uani 1 1 d
H18A H 0.156(2) 0.149(3) 0.3319(18) 0.068(10) Uiso 1 1 d
H18B H 0.086(2) 0.089(3) 0.3967(19) 0.075(11) Uiso 1 1 d
C19 C -0.0063(3) 0.1869(3) 0.31231(17) 0.0561(8) Uani 1 1 d
C20 C -0.0405(3) 0.2886(4) 0.26510(19) 0.0562(8) Uani 1 1 d
H20 H -0.008(2) 0.363(3) 0.2512(17) 0.067(10) Uiso 1 1 d
C21 C -0.2207(3) 0.3393(4) 0.1843(2) 0.0640(9) Uani 1 1 d
H21A H -0.233(2) 0.421(4) 0.216(2) 0.082(11) Uiso 1 1 d
H21B H -0.289(3) 0.288(3) 0.1758(19) 0.085(11) Uiso 1 1 d
C22 C -0.1858(2) 0.3771(3) 0.10646(18) 0.0558(8) Uani 1 1 d
C23 C -0.1328(3) 0.2905(4) 0.0614(2) 0.0623(9) Uani 1 1 d
H23 H -0.117(3) 0.212(4) 0.083(2) 0.082(12) Uiso 1 1 d
C24 C -0.1067(3) 0.3278(4) -0.0120(2) 0.0661(10) Uani 1 1 d
H24 H -0.068(2) 0.278(3) -0.0412(19) 0.071(11) Uiso 1 1 d
C25 C -0.1335(2) 0.4500(4) -0.03990(18) 0.0614(9) Uani 1 1 d
C26 C -0.1846(3) 0.5364(5) 0.0038(3) 0.0773(11) Uani 1 1 d
H26 H -0.198(3) 0.612(4) -0.017(2) 0.090(14) Uiso 1 1 d
C27 C -0.2104(3) 0.4998(4) 0.0763(2) 0.0745(11) Uani 1 1 d
H27 H -0.244(3) 0.558(4) 0.110(2) 0.100(13) Uiso 1 1 d

loop_
_atom_site_aniso_label
_atom_site_aniso_U_11
_atom_site_aniso_U_22
_atom_site_aniso_U_33
_atom_site_aniso_U_23
_atom_site_aniso_U_13
_atom_site_aniso_U_12
O1 0.157(3) 0.130(3) 0.096(2) 0.049(2) 0.025(2) 0.013(3)
O2 0.153(3) 0.139(3) 0.079(2) 0.009(2) 0.044(2) 0.016(2)
N1 0.087(2) 0.061(2) 0.082(2) 0.0119(17) -0.0027(16) -0.0123(17)
N2 0.082(2) 0.068(2) 0.079(2) 0.0103(18) -0.0005(16) -0.0190(17)
N3 0.0605(16) 0.0599(18) 0.0479(14) 0.0002(14) 0.0062(12) -0.0049(14)
N4 0.077(2) 0.101(3) 0.068(2) 0.015(2) -0.0014(17) -0.006(2)
C1 0.086(3) 0.128(5) 0.092(3) -0.009(3) 0.008(3) -0.032(3)
C2 0.083(3) 0.067(3) 0.072(2) -0.002(2) 0.009(2) -0.011(2)
C3 0.078(3) 0.066(3) 0.078(2) -0.013(2) -0.001(2) 0.007(2)
C4 0.0612(19) 0.060(2) 0.0558(19) 0.0057(17) -0.0005(15) 0.0135(17)
C5 0.076(2) 0.074(3) 0.062(2) 0.000(2) 0.0074(19) 0.011(2)
C6 0.085(3) 0.090(3) 0.069(3) 0.014(3) 0.012(2) 0.008(2)
C7 0.081(3) 0.089(3) 0.083(3) 0.023(3) 0.015(2) -0.005(2)
C8 0.084(3) 0.057(2) 0.072(2) 0.007(2) 0.002(2) 0.000(2)
C9 0.0632(19) 0.053(2) 0.0545(19) 0.0050(17) -0.0030(15) 0.0112(17)
C10 0.065(2) 0.064(2) 0.0517(19) 0.0078(17) -0.0024(15) 0.0110(18)
C11 0.090(3) 0.079(3) 0.061(2) 0.006(2) 0.005(2) 0.005(2)
C12 0.106(3) 0.117(4) 0.067(3) 0.012(3) 0.022(3) 0.002(3)
C13 0.108(3) 0.103(4) 0.092(3) 0.012(3) 0.025(3) -0.017(3)
C14 0.095(3) 0.073(3) 0.084(3) 0.005(3) 0.011(2) -0.013(2)
C15 0.0640(19) 0.060(2) 0.059(2) 0.0042(18) -0.0036(16) 0.0030(17)
C16 0.0628(19) 0.059(2) 0.060(2) -0.0012(18) -0.0045(16) 0.0105(18)
C17 0.0628(19) 0.050(2) 0.0561(19) 0.0039(16) -0.0078(15) 0.0114(16)
C18 0.081(2) 0.051(2) 0.064(2) -0.0043(19) 0.0014(19) 0.0112(19)
C19 0.069(2) 0.051(2) 0.0484(17) -0.0064(16) 0.0081(15) 0.0004(17)
C20 0.057(2) 0.053(2) 0.0592(19) 0.0010(18) 0.0086(15) -0.0042(17)
C21 0.061(2) 0.076(3) 0.055(2) 0.005(2) 0.0065(16) 0.002(2)
C22 0.0476(16) 0.064(2) 0.0529(18) 0.0004(17) -0.0039(14) -0.0026(16)
C23 0.075(2) 0.058(2) 0.053(2) 0.0007(19) 0.0052(16) 0.0041(19)
C24 0.069(2) 0.072(3) 0.057(2) -0.008(2) 0.0093(17) 0.001(2)
C25 0.0556(19) 0.076(3) 0.0513(19) 0.0051(19) -0.0001(15) -0.0073(18)
C26 0.085(3) 0.069(3) 0.080(3) 0.016(2) 0.014(2) 0.009(2)
C27 0.084(3) 0.064(3) 0.080(3) 0.002(2) 0.024(2) 0.014(2)

loop_
_atom_type_symbol
_atom_type_description
_atom_type_scat_dispersion_real
_atom_type_scat_dispersion_imag
_atom_type_scat_source
C C 0.0033 0.0016 'International Tables Vol C Tables 4.2.6.8 and 6.1.1.4'
H H 0.0000 0.0000 'International Tables Vol C Tables 4.2.6.8 and 6.1.1.4'
N N 0.0061 0.0033 'International Tables Vol C Tables 4.2.6.8 and 6.1.1.4'
O O 0.0106 0.0060 'International Tables Vol C Tables 4.2.6.8 and 6.1.1.4'

loop_
_geom_angle_atom_site_label_1
_geom_angle_atom_site_label_2
_geom_angle_atom_site_label_3
_geom_angle
N2 N1 C19 109.4(3)
N1 N2 N3 107.0(3)
N2 N3 C20 110.0(3)
N2 N3 C21 120.2(3)
C20 N3 C21 129.5(3)
O2 N4 O1 122.1(4)
O2 N4 C25 119.4(4)
O1 N4 C25 118.5(4)
C2 C1 H1A 121(3)
C2 C1 H1B 123(3)
H1A C1 H1B 116(4)
C3 C2 C1 178.3(4)
C2 C3 C16 126.0(4)
C2 C3 H3 116(3)
C16 C3 H3 118(3)
C16 C4 C5 121.9(3)
C16 C4 C9 119.9(3)
C5 C4 C9 118.2(3)
C6 C5 C4 122.2(4)
C6 C5 H5 124(2)
C4 C5 H5 114(2)
C5 C6 C7 119.4(4)
C5 C6 H6 119(2)
C7 C6 H6 121(2)
C8 C7 C6 121.3(4)
C8 C7 H7 122(2)
C6 C7 H7 117(2)
C7 C8 C9 122.0(4)
C7 C8 H8 124(2)
C9 C8 H8 114(2)
C17 C9 C8 123.1(3)
C17 C9 C4 120.0(3)
C8 C9 C4 116.8(3)
C17 C10 C11 122.1(4)
C17 C10 C15 120.4(3)
C11 C10 C15 117.6(3)
C12 C11 C10 122.0(4)
C12 C11 H11 120(2)
C10 C11 H11 117(2)
C11 C12 C13 120.3(4)
C11 C12 H12 114(2)
C13 C12 H12 125(2)
C14 C13 C12 120.7(5)
C14 C13 H13 120(3)
C12 C13 H13 119(3)
C13 C14 C15 121.6(5)
C13 C14 H14 125(2)
C15 C14 H14 114(2)
C16 C15 C14 122.7(4)
C16 C15 C10 119.5(3)
C14 C15 C10 117.8(3)
C15 C16 C4 120.6(3)
C15 C16 C3 121.0(3)
C4 C16 C3 118.4(3)
C9 C17 C10 119.6(3)
C9 C17 C18 120.0(3)
C10 C17 C18 120.4(3)
C19 C18 C17 112.9(3)
C19 C18 H18A 108.6(17)
C17 C18 H18A 110.1(19)
C19 C18 H18B 105(2)
C17 C18 H18B 109.9(19)
H18A C18 H18B 110(3)
N1 C19 C20 107.5(3)
N1 C19 C18 121.6(3)
C20 C19 C18 130.8(3)
N3 C20 C19 106.0(3)
N3 C20 H20 120.6(19)
C19 C20 H20 133.3(19)
N3 C21 C22 113.8(3)
N3 C21 H21A 107.3(19)
C22 C21 H21A 109.5(19)
N3 C21 H21B 107(2)
C22 C21 H21B 110.4(19)
H21A C21 H21B 109(3)
C27 C22 C23 118.6(3)
C27 C22 C21 119.3(3)
C23 C22 C21 122.0(3)
C24 C23 C22 120.0(4)
C24 C23 H23 124(2)
C22 C23 H23 116(2)
C25 C24 C23 119.4(4)
C25 C24 H24 117(2)
C23 C24 H24 123(2)
C26 C25 C24 121.3(3)
C26 C25 N4 118.7(4)
C24 C25 N4 120.0(4)
C27 C26 C25 119.4(4)
C27 C26 H26 124(3)
C25 C26 H26 116(3)
C26 C27 C22 121.3(4)
C26 C27 H27 122(2)
C22 C27 H27 116(2)

loop_
_geom_bond_atom_site_label_1
_geom_bond_atom_site_label_2
_geom_bond_distance
O1 N4 1.213(4)
O2 N4 1.206(4)
N1 N2 1.314(4)
N1 C19 1.348(4)
N2 N3 1.331(4)
N3 C20 1.344(4)
N3 C21 1.459(4)
N4 C25 1.459(4)
C1 C2 1.289(5)
C1 H1A 1.07(6)
C1 H1B 1.04(6)
C2 C3 1.280(5)
C3 C16 1.495(5)
C3 H3 0.93(4)
C4 C16 1.404(5)
C4 C5 1.430(5)
C4 C9 1.436(4)
C5 C6 1.343(5)
C5 H5 0.99(4)
C6 C7 1.400(6)
C6 H6 0.96(3)
C7 C8 1.343(5)
C7 H7 0.95(3)
C8 C9 1.427(5)
C8 H8 0.89(3)
C9 C17 1.404(4)
C10 C17 1.411(4)
C10 C11 1.429(5)
C10 C15 1.436(5)
C11 C12 1.350(6)
C11 H11 1.00(4)
C12 C13 1.397(7)
C12 H12 0.97(4)
C13 C14 1.348(6)
C13 H13 0.96(5)
C14 C15 1.434(5)
C14 H14 1.02(4)
C15 C16 1.398(4)
C17 C18 1.505(5)
C18 C19 1.500(4)
C18 H18A 0.99(3)
C18 H18B 0.97(3)
C19 C20 1.351(4)
C20 H20 0.91(3)
C21 C22 1.489(4)
C21 H21A 1.02(4)
C21 H21B 1.00(3)
C22 C27 1.378(5)
C22 C23 1.390(5)
C23 C24 1.378(5)
C23 H23 0.90(4)
C24 C25 1.366(5)
C24 H24 0.89(3)
C25 C26 1.362(5)
C26 C27 1.360(5)
C26 H26 0.86(4)
C27 H27 0.95(4)
